data_7107944
loop_
_publ_author_name
'Paul D. Newman'
'Kingsley J. Cavell'
'Benson M. Kariuki'

_publ_section_title
;
 Monovalent chiral-at-copper complexes: halide-controlled
 diastereoselectivity
;
_journal_name_full Chem.Commun.
_journal_page_first 6511
_journal_paper_doi 10.1039/c2cc33036a
_journal_volume 48
_journal_year 2012
_chemical_formula_moiety 'C47 H46 Cu I N2 P2, C7 H8'
_chemical_formula_sum 'C54 H54 Cu I N2 P2'
_chemical_formula_weight 983.37
_chemical_name_systematic
;
?
;
_space_group_IT_number 1
_symmetry_cell_setting triclinic
_symmetry_space_group_name_Hall 'P 1'
_symmetry_space_group_name_H-M 'P 1'
_atom_sites_solution_hydrogens geom
_atom_sites_solution_primary direct
_atom_sites_solution_secondary difmap
_audit_creation_method SHELXL-97
_cell_angle_alpha 99.611(3)
_cell_angle_beta 94.095(2)
_cell_angle_gamma 101.605(2)
_cell_formula_units_Z 2
_cell_length_a 10.5163(5)
_cell_length_b 12.2376(6)
_cell_length_c 18.5565(6)
_cell_measurement_reflns_used 7699
_cell_measurement_temperature 150(2)
_cell_measurement_theta_max 23.21
_cell_measurement_theta_min 2.17
_cell_volume 2292.79(18)
_computing_cell_refinement DENZO/SCALEPACK
_computing_data_collection 'cOLLECT,Nonius BV, 1997-2001'
_computing_data_reduction DENZO/SCALEPACK
_computing_structure_refinement SHELXL-97
_computing_structure_solution SHELXs-97
_diffrn_ambient_temperature 150(2)
_diffrn_measured_fraction_theta_full 0.996
_diffrn_measured_fraction_theta_max 0.996
_diffrn_measurement_device_type 'Nonius Kappa CCD'
_diffrn_measurement_method 'CCD scans'
_diffrn_radiation_source 'fine-focus sealed tube'
_diffrn_radiation_type MoK\a
_diffrn_radiation_wavelength 0.71073
_diffrn_reflns_av_R_equivalents 0.0001
_diffrn_reflns_av_sigmaI/netI 0.0849
_diffrn_reflns_limit_h_max 11
_diffrn_reflns_limit_h_min -11
_diffrn_reflns_limit_k_max 12
_diffrn_reflns_limit_k_min -13
_diffrn_reflns_limit_l_max 19
_diffrn_reflns_limit_l_min -20
_diffrn_reflns_number 10672
_diffrn_reflns_theta_full 23.21
_diffrn_reflns_theta_max 23.21
_diffrn_reflns_theta_min 2.17
_exptl_absorpt_coefficient_mu 1.258
_exptl_absorpt_correction_T_max 0.7870
_exptl_absorpt_correction_T_min 0.7040
_exptl_absorpt_correction_type empirical
_exptl_absorpt_process_details Denzo/Scalepack
_exptl_crystal_colour colourless
_exptl_crystal_density_diffrn 1.424
_exptl_crystal_density_method 'not measured'
_exptl_crystal_description block
_exptl_crystal_F_000 1008
_exptl_crystal_size_max 0.30
_exptl_crystal_size_mid 0.20
_exptl_crystal_size_min 0.20
_refine_diff_density_max 0.810
_refine_diff_density_min -1.405
_refine_diff_density_rms 0.138
_refine_ls_abs_structure_details 'Flack H D (1983), Acta Cryst. A39, 876-881'
_refine_ls_abs_structure_Flack 0.26(5)
_refine_ls_extinction_method none
_refine_ls_goodness_of_fit_ref 1.083
_refine_ls_hydrogen_treatment constr
_refine_ls_matrix_type full
_refine_ls_number_parameters 830
_refine_ls_number_reflns 10672
_refine_ls_number_restraints 3
_refine_ls_restrained_S_all 1.083
_refine_ls_R_factor_all 0.1118
_refine_ls_R_factor_gt 0.0713
_refine_ls_shift/su_max 0.001
_refine_ls_shift/su_mean 0.000
_refine_ls_structure_factor_coef Fsqd
_refine_ls_weighting_details 'calc w=1/[\s^2^(Fo^2^)+(0.0452P)^2^+24.2490P] where P=(Fo^2^+2Fc^2^)/3'
_refine_ls_weighting_scheme calc
_refine_ls_wR_factor_gt 0.1441
_refine_ls_wR_factor_ref 0.1642
_reflns_number_gt 7699
_reflns_number_total 10672
_reflns_threshold_expression >2\s(I)
_cod_data_source_file c2cc33036a.txt
_cod_data_source_block kjc1213
_cod_original_cell_volume 2292.79(17)
_cod_original_sg_symbol_H-M P1
_cod_database_code 7107944

loop_
_symmetry_equiv_pos_as_xyz
'x, y, z'

loop_
_atom_site_label
_atom_site_type_symbol
_atom_site_fract_x
_atom_site_fract_y
_atom_site_fract_z
_atom_site_U_iso_or_equiv
_atom_site_adp_type
_atom_site_occupancy
_atom_site_symmetry_multiplicity
_atom_site_calc_flag
_atom_site_refinement_flags
C1 C 0.557(3) 0.402(2) 0.1855(15) 0.023(7) Uani 1 1 d .
C2 C 0.634(3) 0.213(3) 0.1803(16) 0.038(8) Uani 1 1 d .
C3 C 0.7169(18) 0.2454(17) 0.2560(9) 0.041(5) Uani 1 1 d .
H3A H 0.6629 0.2633 0.2961 0.050 Uiso 1 1 calc R
H3B H 0.7589 0.1830 0.2657 0.050 Uiso 1 1 calc R
C4 C 0.820(3) 0.351(2) 0.2489(14) 0.041(7) Uani 1 1 d .
H4A H 0.8138 0.4170 0.2864 0.049 Uiso 1 1 calc R
H4B H 0.9089 0.3367 0.2549 0.049 Uiso 1 1 calc R
C5 C 0.787(2) 0.372(2) 0.1710(11) 0.039(6) Uani 1 1 d .
H5 H 0.8654 0.4095 0.1501 0.046 Uiso 1 1 calc R
C6 C 0.7279(17) 0.2537(17) 0.1281(11) 0.041(5) Uani 1 1 d .
C7 C 0.575(3) 0.089(2) 0.1658(13) 0.057(8) Uani 1 1 d .
H7A H 0.5107 0.0727 0.2002 0.085 Uiso 1 1 calc R
H7B H 0.6441 0.0472 0.1722 0.085 Uiso 1 1 calc R
H7C H 0.5325 0.0660 0.1153 0.085 Uiso 1 1 calc R
C8 C 0.8342(17) 0.1843(16) 0.1161(10) 0.042(5) Uani 1 1 d .
H8A H 0.8914 0.2147 0.0814 0.063 Uiso 1 1 calc R
H8B H 0.7930 0.1047 0.0962 0.063 Uiso 1 1 calc R
H8C H 0.8859 0.1894 0.1631 0.063 Uiso 1 1 calc R
C9 C 0.667(3) 0.260(3) 0.0520(15) 0.047(8) Uani 1 1 d .
H9A H 0.7362 0.2864 0.0223 0.071 Uiso 1 1 calc R
H9B H 0.6086 0.3136 0.0572 0.071 Uiso 1 1 calc R
H9C H 0.6171 0.1849 0.0279 0.071 Uiso 1 1 calc R
C10 C 0.3797(8) 0.2313(6) 0.1740(4) 0.035(7) Uani 1 1 d .
H10A H 0.3616 0.1683 0.1310 0.042 Uiso 1 1 calc R
H10B H 0.3332 0.2901 0.1625 0.042 Uiso 1 1 calc R
C11 C 0.3272(8) 0.1860(6) 0.2420(4) 0.033(9) Uani 1 1 d R
C12 C 0.3216(8) 0.2552(6) 0.3086(4) 0.030(9) Uani 1 1 d R
C13 C 0.2548(8) 0.2101(6) 0.3627(4) 0.032(8) Uani 1 1 d R
H13 H 0.2510 0.2574 0.4082 0.038 Uiso 1 1 calc R
C14 C 0.1935(8) 0.0959(6) 0.3500(4) 0.038(8) Uani 1 1 d R
H14 H 0.1479 0.0650 0.3869 0.045 Uiso 1 1 calc R
C15 C 0.1991(8) 0.0266(6) 0.2833(4) 0.042(9) Uani 1 1 d R
H15 H 0.1572 -0.0515 0.2747 0.051 Uiso 1 1 calc R
C16 C 0.2659(8) 0.0717(6) 0.2293(4) 0.037(9) Uani 1 1 d R
H16 H 0.2697 0.0244 0.1837 0.044 Uiso 1 1 calc R
C17 C 0.5462(8) 0.4116(6) 0.3890(4) 0.023(8) Uani 1 1 d R
C18 C 0.5628(8) 0.3221(6) 0.4234(4) 0.029(8) Uani 1 1 d R
H18 H 0.4969 0.2544 0.4153 0.035 Uiso 1 1 calc R
C19 C 0.6761(8) 0.3317(6) 0.4696(4) 0.036(9) Uani 1 1 d R
H19 H 0.6875 0.2705 0.4931 0.043 Uiso 1 1 calc R
C20 C 0.7726(8) 0.4307(6) 0.4814(4) 0.040(9) Uani 1 1 d R
H20 H 0.8500 0.4373 0.5130 0.048 Uiso 1 1 calc R
C21 C 0.7559(8) 0.5202(6) 0.4470(4) 0.035(9) Uani 1 1 d R
H21 H 0.8219 0.5879 0.4551 0.042 Uiso 1 1 calc R
C22 C 0.6427(8) 0.5106(6) 0.4008(4) 0.030(9) Uani 1 1 d R
H22 H 0.6313 0.5718 0.3773 0.036 Uiso 1 1 calc R
C23 C 0.2994(8) 0.4726(6) 0.3921(4) 0.030(7) Uani 1 1 d R
C24 C 0.1717(8) 0.4677(6) 0.3641(4) 0.031(8) Uani 1 1 d R
H24 H 0.1414 0.4319 0.3147 0.037 Uiso 1 1 calc R
C25 C 0.0884(8) 0.5151(6) 0.4085(4) 0.029(8) Uani 1 1 d R
H25 H 0.0011 0.5118 0.3894 0.035 Uiso 1 1 calc R
C26 C 0.1327(8) 0.5675(6) 0.4808(4) 0.035(8) Uani 1 1 d R
H26 H 0.0757 0.5999 0.5112 0.042 Uiso 1 1 calc R
C27 C 0.2603(8) 0.5724(6) 0.5088(4) 0.037(9) Uani 1 1 d R
H27 H 0.2906 0.6082 0.5582 0.045 Uiso 1 1 calc R
C28 C 0.3437(8) 0.5250(6) 0.4644(4) 0.033(9) Uani 1 1 d R
H28 H 0.4309 0.5284 0.4835 0.039 Uiso 1 1 calc R
C29 C 0.7161(7) 0.5534(6) 0.1593(3) 0.018(6) Uani 1 1 d .
H29A H 0.6368 0.5754 0.1396 0.022 Uiso 1 1 calc R
H29B H 0.7781 0.5558 0.1216 0.022 Uiso 1 1 calc R
C30 C 0.7817(7) 0.6432(6) 0.2327(3) 0.022(6) Uani 1 1 d R
C31 C 0.7093(7) 0.7092(6) 0.2735(3) 0.027(6) Uani 1 1 d R
C32 C 0.7683(7) 0.7854(6) 0.3368(3) 0.031(6) Uani 1 1 d R
H32 H 0.7188 0.8304 0.3647 0.037 Uiso 1 1 calc R
C33 C 0.8998(7) 0.7956(6) 0.3593(3) 0.039(6) Uani 1 1 d R
H33 H 0.9401 0.8476 0.4026 0.047 Uiso 1 1 calc R
C34 C 0.9722(7) 0.7296(6) 0.3185(3) 0.038(6) Uani 1 1 d R
H34 H 1.0621 0.7366 0.3338 0.046 Uiso 1 1 calc R
C35 C 0.9132(7) 0.6534(6) 0.2551(3) 0.030(6) Uani 1 1 d R
H35 H 0.9627 0.6083 0.2272 0.036 Uiso 1 1 calc R
C36 C 0.5197(7) 0.7506(6) 0.1617(3) 0.018(7) Uani 1 1 d R
C37 C 0.6257(7) 0.7952(6) 0.1269(3) 0.022(7) Uani 1 1 d R
H37 H 0.7114 0.7912 0.1445 0.026 Uiso 1 1 calc R
C38 C 0.6062(7) 0.8456(6) 0.0664(3) 0.029(8) Uani 1 1 d R
H38 H 0.6787 0.8761 0.0426 0.035 Uiso 1 1 calc R
C39 C 0.4808(7) 0.8514(6) 0.0407(3) 0.030(8) Uani 1 1 d R
H39 H 0.4675 0.8858 -0.0007 0.035 Uiso 1 1 calc R
C40 C 0.3748(7) 0.8068(6) 0.0754(3) 0.027(7) Uani 1 1 d R
H40 H 0.2891 0.8108 0.0578 0.032 Uiso 1 1 calc R
C41 C 0.3942(7) 0.7564(6) 0.1360(3) 0.024(7) Uani 1 1 d R
H41 H 0.3218 0.7259 0.1597 0.029 Uiso 1 1 calc R
C42 C 0.4758(7) 0.7856(6) 0.3121(3) 0.020(8) Uani 1 1 d R
C43 C 0.5257(7) 0.9014(6) 0.3189(3) 0.030(8) Uani 1 1 d R
H43 H 0.5899 0.9281 0.2887 0.036 Uiso 1 1 calc R
C44 C 0.4815(7) 0.9782(6) 0.3697(3) 0.033(8) Uani 1 1 d R
H44 H 0.5156 1.0574 0.3743 0.039 Uiso 1 1 calc R
C45 C 0.3875(7) 0.9392(6) 0.4139(3) 0.030(8) Uani 1 1 d R
H45 H 0.3574 0.9917 0.4486 0.036 Uiso 1 1 calc R
C46 C 0.3377(7) 0.8234(6) 0.4071(3) 0.029(8) Uani 1 1 d R
H46 H 0.2734 0.7968 0.4373 0.035 Uiso 1 1 calc R
C47 C 0.3818(7) 0.7466(6) 0.3563(3) 0.022(8) Uani 1 1 d R
H47 H 0.3478 0.6674 0.3517 0.027 Uiso 1 1 calc R
C48 C 0.330(3) 0.999(2) 0.8623(13) 0.014(6) Uani 1 1 d .
C49 C 0.266(3) 1.185(3) 0.8771(16) 0.032(7) Uani 1 1 d .
C50 C 0.2703(17) 1.2100(15) 0.9621(9) 0.039(4) Uani 1 1 d .
H50A H 0.3605 1.2196 0.9855 0.047 Uiso 1 1 calc R
H50B H 0.2387 1.2800 0.9786 0.047 Uiso 1 1 calc R
C51 C 0.180(3) 1.106(3) 0.9819(16) 0.043(8) Uani 1 1 d .
H51A H 0.1086 1.1292 1.0086 0.052 Uiso 1 1 calc R
H51B H 0.2295 1.0668 1.0126 0.052 Uiso 1 1 calc R
C52 C 0.126(2) 1.031(2) 0.9066(11) 0.036(6) Uani 1 1 d .
H52 H 0.0361 0.9865 0.9087 0.043 Uiso 1 1 calc R
C53 C 0.1233(16) 1.1093(16) 0.8546(10) 0.036(4) Uani 1 1 d .
C54 C 0.295(3) 1.288(2) 0.8435(11) 0.035(6) Uani 1 1 d .
H54A H 0.2911 1.2658 0.7900 0.053 Uiso 1 1 calc R
H54B H 0.3823 1.3328 0.8632 0.053 Uiso 1 1 calc R
H54C H 0.2301 1.3341 0.8552 0.053 Uiso 1 1 calc R
C55 C 0.0229(17) 1.1838(15) 0.8713(10) 0.041(5) Uani 1 1 d .
H55A H 0.0240 1.2350 0.8359 0.062 Uiso 1 1 calc R
H55B H 0.0454 1.2285 0.9212 0.062 Uiso 1 1 calc R
H55C H -0.0645 1.1351 0.8674 0.062 Uiso 1 1 calc R
C56 C 0.099(3) 1.061(2) 0.7730(13) 0.035(7) Uani 1 1 d .
H56A H 0.0999 1.1232 0.7456 0.053 Uiso 1 1 calc R
H56B H 0.0142 1.0081 0.7620 0.053 Uiso 1 1 calc R
H56C H 0.1681 1.0213 0.7586 0.053 Uiso 1 1 calc R
C57 C 0.4956(7) 1.1608(6) 0.8658(4) 0.011(5) Uani 1 1 d .
H57A H 0.5462 1.1075 0.8819 0.014 Uiso 1 1 calc R
H57B H 0.5099 1.2271 0.9063 0.014 Uiso 1 1 calc R
C58 C 0.5595(7) 1.2037(6) 0.7991(4) 0.019(7) Uani 1 1 d R
C59 C 0.5672(7) 1.1345(6) 0.7328(4) 0.023(8) Uani 1 1 d R
C60 C 0.6394(7) 1.1787(6) 0.6803(4) 0.025(8) Uani 1 1 d R
H60 H 0.6446 1.1314 0.6350 0.030 Uiso 1 1 calc R
C61 C 0.7040(7) 1.2922(6) 0.6942(4) 0.030(7) Uani 1 1 d R
H61 H 0.7533 1.3224 0.6584 0.036 Uiso 1 1 calc R
C62 C 0.6963(7) 1.3614(6) 0.7606(4) 0.031(8) Uani 1 1 d R
H62 H 0.7405 1.4390 0.7701 0.038 Uiso 1 1 calc R
C63 C 0.6241(7) 1.3172(6) 0.8130(4) 0.029(9) Uani 1 1 d R
H63 H 0.6189 1.3645 0.8583 0.035 Uiso 1 1 calc R
C64 C 0.5970(7) 0.9248(6) 0.6477(4) 0.015(6) Uani 1 1 d R
C65 C 0.7245(7) 0.9257(6) 0.6737(4) 0.021(7) Uani 1 1 d R
H65 H 0.7596 0.9653 0.7217 0.025 Uiso 1 1 calc R
C66 C 0.8007(7) 0.8686(6) 0.6294(4) 0.027(8) Uani 1 1 d R
H66 H 0.8878 0.8692 0.6472 0.033 Uiso 1 1 calc R
C67 C 0.7493(7) 0.8107(6) 0.5591(4) 0.030(8) Uani 1 1 d R
H67 H 0.8013 0.7717 0.5289 0.036 Uiso 1 1 calc R
C68 C 0.6217(7) 0.8098(6) 0.5332(4) 0.034(8) Uani 1 1 d R
H68 H 0.5866 0.7702 0.4851 0.040 Uiso 1 1 calc R
C69 C 0.5456(7) 0.8669(6) 0.5774(4) 0.026(8) Uani 1 1 d R
H69 H 0.4584 0.8663 0.5597 0.031 Uiso 1 1 calc R
C70 C 0.3402(7) 0.9772(6) 0.6500(4) 0.023(8) Uani 1 1 d R
C71 C 0.2446(7) 0.8776(6) 0.6389(4) 0.026(8) Uani 1 1 d R
H71 H 0.2565 0.8175 0.6633 0.032 Uiso 1 1 calc R
C72 C 0.1316(7) 0.8660(6) 0.5921(4) 0.030(9) Uani 1 1 d R
H72 H 0.0662 0.7979 0.5844 0.036 Uiso 1 1 calc R
C73 C 0.1142(7) 0.9540(6) 0.5563(4) 0.030(8) Uani 1 1 d R
H73 H 0.0369 0.9460 0.5243 0.036 Uiso 1 1 calc R
C74 C 0.2098(7) 1.0535(6) 0.5675(4) 0.027(8) Uani 1 1 d R
H74 H 0.1979 1.1137 0.5430 0.032 Uiso 1 1 calc R
C75 C 0.3228(7) 1.0651(6) 0.6143(4) 0.026(8) Uani 1 1 d R
H75 H 0.3882 1.1332 0.6219 0.031 Uiso 1 1 calc R
C76 C 0.1779(8) 0.8313(6) 0.8864(4) 0.033(7) Uani 1 1 d .
H76A H 0.2597 0.8074 0.8996 0.040 Uiso 1 1 calc R
H76B H 0.1225 0.8229 0.9269 0.040 Uiso 1 1 calc R
C77 C 0.1099(8) 0.7556(6) 0.8194(4) 0.022(6) Uani 1 1 d R
C78 C 0.1792(8) 0.6911(6) 0.7751(4) 0.020(6) Uani 1 1 d R
C79 C 0.1173(8) 0.6207(6) 0.7102(4) 0.025(6) Uani 1 1 d R
H79 H 0.1646 0.5766 0.6799 0.030 Uiso 1 1 calc R
C80 C -0.0140(8) 0.6148(6) 0.6896(4) 0.029(6) Uani 1 1 d R
H80 H -0.0564 0.5667 0.6453 0.035 Uiso 1 1 calc R
C81 C -0.0834(8) 0.6793(6) 0.7340(4) 0.033(6) Uani 1 1 d R
H81 H -0.1731 0.6753 0.7200 0.039 Uiso 1 1 calc R
C82 C -0.0214(8) 0.7497(6) 0.7989(4) 0.031(6) Uani 1 1 d R
H82 H -0.0688 0.7938 0.8292 0.037 Uiso 1 1 calc R
C83 C 0.3735(8) 0.6352(6) 0.8755(4) 0.026(8) Uani 1 1 d R
C84 C 0.4982(8) 0.6251(6) 0.8993(4) 0.033(8) Uani 1 1 d R
H84 H 0.5700 0.6521 0.8740 0.040 Uiso 1 1 calc R
C85 C 0.5179(8) 0.5755(6) 0.9601(4) 0.036(8) Uani 1 1 d R
H85 H 0.6032 0.5686 0.9764 0.044 Uiso 1 1 calc R
C86 C 0.4129(8) 0.5359(6) 0.9972(4) 0.035(9) Uani 1 1 d R
H86 H 0.4263 0.5020 1.0388 0.042 Uiso 1 1 calc R
C87 C 0.2881(8) 0.5460(6) 0.9734(4) 0.032(9) Uani 1 1 d R
H87 H 0.2163 0.5190 0.9987 0.039 Uiso 1 1 calc R
C88 C 0.2684(8) 0.5957(6) 0.9126(4) 0.032(8) Uani 1 1 d R
H88 H 0.1831 0.6026 0.8963 0.038 Uiso 1 1 calc R
C89 C 0.4124(8) 0.5998(6) 0.7282(4) 0.031(9) Uani 1 1 d R
C90 C 0.5082(8) 0.6394(6) 0.6853(4) 0.036(9) Uani 1 1 d R
H90 H 0.5451 0.7184 0.6918 0.043 Uiso 1 1 calc R
C91 C 0.5501(8) 0.5634(6) 0.6328(4) 0.038(10) Uani 1 1 d R
H91 H 0.6156 0.5905 0.6034 0.046 Uiso 1 1 calc R
C92 C 0.4962(8) 0.4479(6) 0.6232(4) 0.038(9) Uani 1 1 d R
H92 H 0.5249 0.3959 0.5873 0.045 Uiso 1 1 calc R
C93 C 0.4004(8) 0.4083(6) 0.6661(4) 0.043(9) Uani 1 1 d R
H93 H 0.3636 0.3293 0.6596 0.051 Uiso 1 1 calc R
C94 C 0.3585(8) 0.4843(6) 0.7187(4) 0.037(9) Uani 1 1 d R
H94 H 0.2930 0.4572 0.7480 0.044 Uiso 1 1 calc R
C95 C 0.8593(10) 0.1154(9) 0.4176(6) 0.065(11) Uani 1 1 d .
H95A H 0.7925 0.0482 0.4206 0.097 Uiso 1 1 calc R
H95B H 0.9255 0.0925 0.3874 0.097 Uiso 1 1 calc R
H95C H 0.8187 0.1690 0.3954 0.097 Uiso 1 1 calc R
C96 C 0.9158(10) 0.1652(9) 0.4854(6) 0.052(5) Uani 1 1 d R
C97 C 1.0137(10) 0.2624(9) 0.4918(6) 0.050(11) Uani 1 1 d R
H97 H 1.0386 0.2909 0.4491 0.060 Uiso 1 1 calc R
C98 C 1.0753(10) 0.3180(9) 0.5608(6) 0.055(5) Uani 1 1 d R
H98 H 1.1422 0.3845 0.5652 0.066 Uiso 1 1 calc R
C99 C 1.0389(10) 0.2764(9) 0.6232(6) 0.058(11) Uani 1 1 d R
H99 H 1.0810 0.3144 0.6704 0.069 Uiso 1 1 calc R
C100 C 0.9410(10) 0.1792(9) 0.6168(6) 0.053(5) Uani 1 1 d R
H100 H 0.9162 0.1507 0.6595 0.063 Uiso 1 1 calc R
C101 C 0.8795(10) 0.1235(9) 0.5479(6) 0.046(10) Uani 1 1 d R
H101 H 0.8126 0.0571 0.5435 0.055 Uiso 1 1 calc R
C102 C -0.1080(10) 0.5349(9) -0.0491(6) 0.064(10) Uani 1 1 d .
H10C H -0.0669 0.4816 -0.0269 0.096 Uiso 1 1 calc R
H10D H -0.0779 0.5399 -0.0975 0.096 Uiso 1 1 calc R
H10E H -0.2031 0.5081 -0.0547 0.096 Uiso 1 1 calc R
C103 C -0.0688(10) 0.6578(9) 0.0028(6) 0.051(6) Uani 1 1 d R
C104 C -0.1144(10) 0.7495(9) -0.0160(6) 0.043(6) Uani 1 1 d R
H104 H -0.1697 0.7400 -0.0603 0.051 Uiso 1 1 calc R
C105 C -0.0790(10) 0.8551(9) 0.0302(6) 0.045(5) Uani 1 1 d R
H105 H -0.1101 0.9177 0.0173 0.054 Uiso 1 1 calc R
C106 C 0.0020(10) 0.8690(9) 0.0951(6) 0.058(9) Uani 1 1 d R
H106 H 0.0262 0.9412 0.1266 0.070 Uiso 1 1 calc R
C107 C 0.0476(10) 0.7773(9) 0.1139(6) 0.057(6) Uani 1 1 d R
H107 H 0.1029 0.7869 0.1583 0.069 Uiso 1 1 calc R
C108 C 0.0121(10) 0.6718(9) 0.0678(6) 0.048(6) Uani 1 1 d R
H108 H 0.0433 0.6091 0.0806 0.058 Uiso 1 1 calc R
Cu1 Cu 0.4409(3) 0.4942(2) 0.22706(16) 0.0192(9) Uani 1 1 d .
Cu2 Cu 0.4491(3) 0.8960(3) 0.81404(16) 0.0231(10) Uani 1 1 d .
I1 I 0.19415(12) 0.46162(10) 0.16228(7) 0.0325(6) Uani 1 1 d .
I2 I 0.69400(12) 0.92525(11) 0.87779(7) 0.0326(6) Uani 1 1 d .
N1 N 0.525(3) 0.281(2) 0.1873(13) 0.025(6) Uani 1 1 d .
N2 N 0.681(3) 0.439(2) 0.1733(13) 0.031(6) Uani 1 1 d .
N3 N 0.355(2) 1.104(2) 0.8596(11) 0.018(6) Uani 1 1 d .
N4 N 0.210(2) 0.953(2) 0.8799(13) 0.024(6) Uani 1 1 d .
P1 P 0.5306(8) 0.6834(6) 0.2438(4) 0.020(2) Uani 1 1 d .
P2 P 0.4889(8) 0.9805(7) 0.7123(4) 0.024(2) Uani 1 1 d .
P3 P 0.4016(8) 0.4085(6) 0.3274(4) 0.018(2) Uani 1 1 d .
P4 P 0.3596(8) 0.7056(7) 0.7961(4) 0.023(2) Uani 1 1 d .

loop_
_atom_site_aniso_label
_atom_site_aniso_U_11
_atom_site_aniso_U_22
_atom_site_aniso_U_33
_atom_site_aniso_U_23
_atom_site_aniso_U_13
_atom_site_aniso_U_12
C1 0.027(18) 0.014(14) 0.022(13) -0.011(10) 0.003(11) 0.005(12)
C2 0.041(18) 0.035(16) 0.043(15) 0.011(11) 0.010(12) 0.017(13)
C3 0.043(12) 0.042(13) 0.048(11) 0.009(10) 0.007(9) 0.027(10)
C4 0.040(15) 0.042(15) 0.046(16) 0.008(12) 0.003(11) 0.023(12)
C5 0.033(13) 0.040(14) 0.047(15) 0.005(13) 0.011(12) 0.018(10)
C6 0.040(12) 0.042(14) 0.046(13) 0.005(10) 0.013(10) 0.019(10)
C7 0.052(16) 0.054(18) 0.069(19) 0.009(15) 0.010(15) 0.021(13)
C8 0.042(12) 0.045(12) 0.042(11) -0.003(10) 0.011(9) 0.019(9)
C9 0.05(2) 0.056(19) 0.036(14) 0.005(12) 0.003(12) 0.024(15)
C10 0.032(15) 0.032(18) 0.034(17) -0.006(13) -0.001(12) 0.001(13)
C11 0.03(2) 0.03(2) 0.04(2) 0.006(17) -0.007(17) 0.008(18)
C12 0.03(2) 0.03(2) 0.03(2) 0.005(17) -0.004(16) 0.015(18)
C13 0.03(2) 0.04(2) 0.034(18) 0.011(16) 0.004(15) 0.012(17)
C14 0.03(2) 0.04(2) 0.039(19) 0.017(17) 0.008(15) 0.011(17)
C15 0.04(2) 0.04(2) 0.05(2) 0.009(17) 0.001(17) 0.005(18)
C16 0.03(2) 0.04(2) 0.04(2) 0.001(17) 0.005(17) 0.004(19)
C17 0.02(2) 0.027(19) 0.024(17) 0.012(14) 0.006(15) 0.009(17)
C18 0.03(2) 0.03(2) 0.032(18) 0.012(15) 0.008(15) 0.006(16)
C19 0.04(2) 0.04(2) 0.034(18) 0.013(15) 0.002(16) 0.013(19)
C20 0.04(2) 0.05(2) 0.04(2) 0.007(17) -0.002(17) 0.01(2)
C21 0.03(2) 0.04(2) 0.04(2) 0.008(16) 0.004(17) 0.003(19)
C22 0.03(2) 0.03(2) 0.033(19) 0.015(16) 0.004(17) 0.009(18)
C23 0.024(19) 0.041(17) 0.030(18) 0.013(13) 0.005(14) 0.011(14)
C24 0.024(19) 0.040(19) 0.032(17) 0.011(14) -0.003(14) 0.012(15)
C25 0.02(2) 0.04(2) 0.033(18) 0.014(15) 0.006(15) 0.013(17)
C26 0.03(2) 0.040(18) 0.04(2) 0.010(14) 0.010(15) 0.013(15)
C27 0.03(2) 0.04(2) 0.04(2) 0.005(16) 0.007(15) 0.005(17)
C28 0.03(2) 0.04(2) 0.031(19) 0.009(16) 0.003(16) 0.010(18)
C29 0.015(16) 0.022(16) 0.023(13) 0.009(11) 0.010(11) 0.010(13)
C30 0.021(17) 0.024(14) 0.024(10) 0.007(9) 0.006(9) 0.006(12)
C31 0.024(18) 0.028(14) 0.028(12) 0.008(11) 0.002(12) 0.006(13)
C32 0.027(17) 0.032(13) 0.032(13) 0.002(10) 0.001(12) 0.009(11)
C33 0.035(18) 0.039(13) 0.039(13) 0.002(10) -0.005(12) 0.005(12)
C34 0.032(18) 0.039(14) 0.042(13) 0.007(11) -0.008(11) 0.008(12)
C35 0.026(17) 0.031(14) 0.034(11) 0.002(10) 0.006(10) 0.010(11)
C36 0.019(18) 0.017(16) 0.018(14) 0.002(12) -0.005(13) 0.005(14)
C37 0.021(19) 0.022(17) 0.022(16) 0.008(13) 0.000(14) 0.001(14)
C38 0.03(2) 0.028(19) 0.028(18) 0.008(15) 0.004(15) 0.003(16)
C39 0.04(2) 0.03(2) 0.026(17) 0.010(15) -0.004(16) 0.004(17)
C40 0.03(2) 0.023(17) 0.028(15) 0.011(13) -0.009(13) 0.006(15)
C41 0.023(19) 0.020(16) 0.028(14) 0.005(12) 0.001(13) 0.002(14)
C42 0.02(2) 0.025(19) 0.020(17) 0.007(14) -0.005(14) 0.013(16)
C43 0.03(2) 0.03(2) 0.031(17) 0.005(15) 0.001(14) 0.009(17)
C44 0.03(2) 0.03(2) 0.036(16) 0.002(14) -0.001(14) 0.011(16)
C45 0.03(2) 0.04(2) 0.026(16) 0.000(14) -0.001(14) 0.017(17)
C46 0.02(2) 0.04(2) 0.026(18) 0.007(16) -0.002(15) 0.014(18)
C47 0.015(19) 0.03(2) 0.021(16) 0.009(14) -0.005(14) 0.011(16)
C48 0.005(14) 0.023(16) 0.016(12) 0.010(11) -0.004(9) 0.002(12)
C49 0.033(16) 0.031(16) 0.035(13) 0.003(10) 0.009(11) 0.013(12)
C50 0.041(11) 0.037(12) 0.041(10) 0.001(9) 0.012(9) 0.012(9)
C51 0.044(17) 0.044(16) 0.042(15) 0.001(11) 0.012(12) 0.015(12)
C52 0.031(13) 0.039(15) 0.040(14) 0.006(12) 0.014(11) 0.013(10)
C53 0.032(11) 0.040(13) 0.039(12) 0.004(10) 0.013(9) 0.017(9)
C54 0.036(13) 0.032(13) 0.037(13) 0.008(10) 0.007(11) 0.006(10)
C55 0.034(11) 0.043(12) 0.051(12) 0.006(10) 0.008(10) 0.019(9)
C56 0.032(16) 0.045(17) 0.033(13) 0.007(11) -0.007(11) 0.020(13)
C57 0.004(11) 0.014(14) 0.014(13) 0.005(10) -0.002(9) -0.001(10)
C58 0.012(19) 0.023(18) 0.023(17) 0.006(14) -0.005(14) 0.006(15)
C59 0.02(2) 0.026(19) 0.025(18) 0.006(15) -0.002(15) 0.008(16)
C60 0.017(19) 0.03(2) 0.028(17) 0.010(15) 0.002(14) 0.007(16)
C61 0.022(18) 0.04(2) 0.036(17) 0.015(16) 0.004(13) 0.007(15)
C62 0.022(19) 0.03(2) 0.039(18) 0.009(15) 0.001(14) 0.000(15)
C63 0.02(2) 0.03(2) 0.032(19) 0.005(15) -0.001(15) -0.001(17)
C64 0.015(16) 0.019(13) 0.014(14) 0.011(11) 0.006(12) 0.003(11)
C65 0.015(17) 0.026(16) 0.022(15) 0.010(12) 0.006(12) -0.001(13)
C66 0.02(2) 0.03(2) 0.033(18) 0.009(15) 0.009(15) 0.007(16)
C67 0.026(19) 0.035(17) 0.031(18) 0.010(13) 0.012(14) 0.007(14)
C68 0.03(2) 0.04(2) 0.029(19) 0.003(15) 0.003(15) 0.009(16)
C69 0.02(2) 0.04(2) 0.022(17) 0.004(14) 0.002(15) 0.010(17)
C70 0.02(2) 0.03(2) 0.018(16) 0.001(14) 0.004(15) 0.009(17)
C71 0.02(2) 0.03(2) 0.029(18) 0.002(15) 0.000(15) 0.013(17)
C72 0.02(2) 0.03(2) 0.029(18) -0.005(16) -0.004(16) 0.004(17)
C73 0.02(2) 0.04(2) 0.028(18) -0.001(15) -0.003(15) 0.013(17)
C74 0.03(2) 0.03(2) 0.024(16) 0.006(14) -0.002(14) 0.017(17)
C75 0.02(2) 0.03(2) 0.024(16) 0.001(14) -0.001(14) 0.012(16)
C76 0.03(2) 0.035(19) 0.039(16) 0.009(14) 0.011(13) 0.009(15)
C77 0.021(17) 0.023(13) 0.026(10) 0.009(9) 0.002(9) 0.008(11)
C78 0.020(17) 0.020(13) 0.019(11) 0.009(10) -0.003(10) 0.001(12)
C79 0.021(17) 0.029(12) 0.024(12) 0.005(9) -0.001(11) 0.005(10)
C80 0.026(17) 0.029(12) 0.027(11) 0.003(9) -0.010(10) -0.002(10)
C81 0.026(16) 0.037(13) 0.034(11) 0.007(10) -0.006(11) 0.007(11)
C82 0.026(17) 0.033(14) 0.034(10) 0.011(9) -0.006(9) 0.008(11)
C83 0.03(2) 0.027(18) 0.023(15) -0.002(13) 0.002(14) 0.009(16)
C84 0.03(2) 0.036(19) 0.032(15) 0.008(14) 0.001(14) 0.005(16)
C85 0.04(2) 0.04(2) 0.038(17) 0.008(15) -0.001(15) 0.009(17)
C86 0.04(2) 0.03(2) 0.034(19) 0.009(15) 0.000(17) 0.006(18)
C87 0.03(2) 0.03(2) 0.033(19) 0.006(16) 0.011(16) 0.003(17)
C88 0.03(2) 0.03(2) 0.030(19) 0.003(15) 0.002(16) 0.005(17)
C89 0.03(2) 0.04(2) 0.03(2) 0.007(16) 0.003(16) 0.013(18)
C90 0.03(2) 0.04(2) 0.04(2) 0.014(17) 0.004(17) 0.012(19)
C91 0.04(3) 0.05(3) 0.03(2) 0.011(18) 0.009(18) 0.02(2)
C92 0.04(2) 0.04(2) 0.035(18) 0.002(16) 0.005(15) 0.019(19)
C93 0.04(2) 0.04(2) 0.045(19) 0.002(16) 0.002(16) 0.014(18)
C94 0.04(2) 0.04(2) 0.04(2) 0.005(17) 0.007(16) 0.013(18)
C95 0.06(3) 0.07(3) 0.07(3) 0.01(2) 0.00(2) 0.03(2)
C96 0.049(14) 0.051(15) 0.064(13) 0.019(11) -0.002(11) 0.023(11)
C97 0.04(3) 0.05(3) 0.07(3) 0.02(2) 0.01(2) 0.02(2)
C98 0.047(13) 0.053(14) 0.071(14) 0.015(11) 0.006(10) 0.022(11)
C99 0.05(2) 0.06(3) 0.07(3) 0.01(2) 0.01(2) 0.02(2)
C100 0.045(13) 0.055(14) 0.065(13) 0.019(11) 0.010(10) 0.018(11)
C101 0.04(3) 0.05(2) 0.06(2) 0.02(2) 0.014(19) 0.02(2)
C102 0.05(2) 0.07(2) 0.07(2) 0.006(17) 0.020(18) 0.006(17)
C103 0.039(12) 0.060(19) 0.060(16) 0.021(12) 0.020(11) 0.010(13)
C104 0.033(15) 0.054(14) 0.049(13) 0.019(11) 0.011(11) 0.016(10)
C105 0.039(12) 0.051(13) 0.048(11) 0.023(10) 0.010(9) 0.007(10)
C106 0.05(2) 0.06(2) 0.06(2) 0.018(16) 0.010(17) 0.009(16)
C107 0.052(14) 0.065(16) 0.061(13) 0.025(12) 0.014(10) 0.013(11)
C108 0.037(16) 0.059(15) 0.058(15) 0.031(12) 0.014(12) 0.015(11)
Cu1 0.024(2) 0.0089(18) 0.024(2) 0.0044(15) -0.0001(17) 0.0003(16)
Cu2 0.008(2) 0.046(2) 0.019(2) 0.0087(17) 0.0003(16) 0.0121(18)
I1 0.0176(13) 0.0503(15) 0.0331(12) 0.0192(10) -0.0014(10) 0.0074(11)
I2 0.0185(14) 0.0474(15) 0.0342(12) 0.0171(10) -0.0035(10) 0.0070(11)
N1 0.027(15) 0.019(13) 0.035(13) 0.009(10) 0.015(10) 0.012(11)
N2 0.023(15) 0.037(14) 0.040(13) 0.008(9) 0.012(10) 0.017(11)
N3 0.015(13) 0.019(14) 0.018(10) -0.002(9) 0.003(9) 0.005(11)
N4 0.020(13) 0.029(13) 0.028(10) 0.007(9) 0.011(8) 0.012(10)
P1 0.027(5) 0.011(4) 0.024(4) 0.004(3) 0.014(4) 0.006(4)
P2 0.016(5) 0.041(5) 0.016(4) -0.003(4) -0.001(4) 0.016(4)
P3 0.015(5) 0.015(4) 0.025(4) 0.015(3) 0.004(4) -0.001(4)
P4 0.011(5) 0.036(5) 0.021(4) 0.007(4) -0.011(3) 0.007(4)

loop_
_atom_type_symbol
_atom_type_description
_atom_type_scat_dispersion_real
_atom_type_scat_dispersion_imag
_atom_type_scat_source
C C 0.0033 0.0016 'International Tables Vol C Tables 4.2.6.8 and 6.1.1.4'
H H 0.0000 0.0000 'International Tables Vol C Tables 4.2.6.8 and 6.1.1.4'
Cu Cu 0.3201 1.2651 'International Tables Vol C Tables 4.2.6.8 and 6.1.1.4'
I I -0.4742 1.8119 'International Tables Vol C Tables 4.2.6.8 and 6.1.1.4'
N N 0.0061 0.0033 'International Tables Vol C Tables 4.2.6.8 and 6.1.1.4'
P P 0.1023 0.0942 'International Tables Vol C Tables 4.2.6.8 and 6.1.1.4'

loop_
_geom_angle_atom_site_label_1
_geom_angle_atom_site_label_2
_geom_angle_atom_site_label_3
_geom_angle
N2 C1 N1 113(3)
N2 C1 Cu1 126(2)
N1 C1 Cu1 118(2)
C7 C2 C6 116(2)
C7 C2 N1 110(3)
C6 C2 N1 112(2)
C7 C2 C3 109(2)
C6 C2 C3 104(2)
N1 C2 C3 106(2)
C4 C3 C2 103.6(19)
C4 C3 H3A 111.0
C2 C3 H3A 111.0
C4 C3 H3B 111.0
C2 C3 H3B 111.0
H3A C3 H3B 109.0
C5 C4 C3 105(2)
C5 C4 H4A 110.8
C3 C4 H4A 110.8
C5 C4 H4B 110.8
C3 C4 H4B 110.8
H4A C4 H4B 108.9
N2 C5 C6 107.8(19)
N2 C5 C4 108.4(19)
C6 C5 C4 103(2)
N2 C5 H5 112.3
C6 C5 H5 112.3
C4 C5 H5 112.3
C2 C6 C5 99.2(19)
C2 C6 C9 116(2)
C5 C6 C9 110(2)
C2 C6 C8 114(2)
C5 C6 C8 110.6(16)
C9 C6 C8 107.0(18)
C2 C7 H7A 109.5
C2 C7 H7B 109.5
H7A C7 H7B 109.5
C2 C7 H7C 109.5
H7A C7 H7C 109.5
H7B C7 H7C 109.5
C6 C8 H8A 109.5
C6 C8 H8B 109.5
H8A C8 H8B 109.5
C6 C8 H8C 109.5
H8A C8 H8C 109.5
H8B C8 H8C 109.5
C6 C9 H9A 109.5
C6 C9 H9B 109.5
H9A C9 H9B 109.5
C6 C9 H9C 109.5
H9A C9 H9C 109.5
H9B C9 H9C 109.5
N1 C10 C11 111.7(9)
N1 C10 H10A 109.3
C11 C10 H10A 109.3
N1 C10 H10B 109.3
C11 C10 H10B 109.3
H10A C10 H10B 107.9
C12 C11 C16 120.0
C12 C11 C10 123.8
C16 C11 C10 115.5
C11 C12 C13 120.0
C11 C12 P3 121.3(3)
C13 C12 P3 118.7(3)
C14 C13 C12 120.0
C14 C13 H13 120.0
C12 C13 H13 120.0
C13 C14 C15 120.0
C13 C14 H14 120.0
C15 C14 H14 120.0
C16 C15 C14 120.0
C16 C15 H15 120.0
C14 C15 H15 120.0
C15 C16 C11 120.0
C15 C16 H16 120.0
C11 C16 H16 120.0
C18 C17 C22 120.0
C18 C17 P3 123.7(3)
C22 C17 P3 116.3(3)
C17 C18 C19 120.0
C17 C18 H18 120.0
C19 C18 H18 120.0
C20 C19 C18 120.0
C20 C19 H19 120.0
C18 C19 H19 120.0
C19 C20 C21 120.0
C19 C20 H20 120.0
C21 C20 H20 120.0
C20 C21 C22 120.0
C20 C21 H21 120.0
C22 C21 H21 120.0
C21 C22 C17 120.0
C21 C22 H22 120.0
C17 C22 H22 120.0
C24 C23 C28 120.0
C24 C23 P3 116.1(3)
C28 C23 P3 123.9(3)
C25 C24 C23 120.0
C25 C24 H24 120.0
C23 C24 H24 120.0
C24 C25 C26 120.0
C24 C25 H25 120.0
C26 C25 H25 120.0
C27 C26 C25 120.0
C27 C26 H26 120.0
C25 C26 H26 120.0
C26 C27 C28 120.0
C26 C27 H27 120.0
C28 C27 H27 120.0
C27 C28 C23 120.0
C27 C28 H28 120.0
C23 C28 H28 120.0
N2 C29 C30 111.9(10)
N2 C29 H29A 109.2
C30 C29 H29A 109.2
N2 C29 H29B 109.2
C30 C29 H29B 109.2
H29A C29 H29B 107.9
C31 C30 C35 120.0
C31 C30 C29 121.3
C35 C30 C29 118.7
C30 C31 C32 120.0
C30 C31 P1 117.6(3)
C32 C31 P1 122.3(3)
C33 C32 C31 120.0
C33 C32 H32 120.0
C31 C32 H32 120.0
C34 C33 C32 120.0
C34 C33 H33 120.0
C32 C33 H33 120.0
C33 C34 C35 120.0
C33 C34 H34 120.0
C35 C34 H34 120.0
C34 C35 C30 120.0
C34 C35 H35 120.0
C30 C35 H35 120.0
C37 C36 C41 120.0
C37 C36 P1 124.9(3)
C41 C36 P1 115.1(3)
C38 C37 C36 120.0
C38 C37 H37 120.0
C36 C37 H37 120.0
C39 C38 C37 120.0
C39 C38 H38 120.0
C37 C38 H38 120.0
C40 C39 C38 120.0
C40 C39 H39 120.0
C38 C39 H39 120.0
C39 C40 C41 120.0
C39 C40 H40 120.0
C41 C40 H40 120.0
C40 C41 C36 120.0
C40 C41 H41 120.0
C36 C41 H41 120.0
C43 C42 C47 120.0
C43 C42 P1 120.5(3)
C47 C42 P1 119.5(3)
C42 C43 C44 120.0
C42 C43 H43 120.0
C44 C43 H43 120.0
C45 C44 C43 120.0
C45 C44 H44 120.0
C43 C44 H44 120.0
C44 C45 C46 120.0
C44 C45 H45 120.0
C46 C45 H45 120.0
C47 C46 C45 120.0
C47 C46 H46 120.0
C45 C46 H46 120.0
C46 C47 C42 120.0
C46 C47 H47 120.0
C42 C47 H47 120.0
N3 C48 N4 118(3)
N3 C48 Cu2 120(2)
N4 C48 Cu2 121(2)
C54 C49 N3 115(2)
C54 C49 C50 114(2)
N3 C49 C50 106(2)
C54 C49 C53 115(2)
N3 C49 C53 105(2)
C50 C49 C53 101.1(19)
C51 C50 C49 105(2)
C51 C50 H50A 110.6
C49 C50 H50A 110.6
C51 C50 H50B 110.6
C49 C50 H50B 110.6
H50A C50 H50B 108.8
C50 C51 C52 104(2)
C50 C51 H51A 111.0
C52 C51 H51A 111.0
C50 C51 H51B 111.0
C52 C51 H51B 111.0
H51A C51 H51B 109.0
N4 C52 C53 107.6(17)
N4 C52 C51 113(2)
C53 C52 C51 106(2)
N4 C52 H52 110.1
C53 C52 H52 110.1
C51 C52 H52 110.1
C52 C53 C56 118.8(19)
C52 C53 C55 111.8(15)
C56 C53 C55 106.6(17)
C52 C53 C49 98.3(18)
C56 C53 C49 111.7(17)
C55 C53 C49 109.3(18)
C49 C54 H54A 109.5
C49 C54 H54B 109.5
H54A C54 H54B 109.5
C49 C54 H54C 109.5
H54A C54 H54C 109.5
H54B C54 H54C 109.5
C53 C55 H55A 109.5
C53 C55 H55B 109.5
H55A C55 H55B 109.5
C53 C55 H55C 109.5
H55A C55 H55C 109.5
H55B C55 H55C 109.5
C53 C56 H56A 109.5
C53 C56 H56B 109.5
H56A C56 H56B 109.5
C53 C56 H56C 109.5
H56A C56 H56C 109.5
H56B C56 H56C 109.5
N3 C57 C58 121.7(9)
N3 C57 H57A 106.9
C58 C57 H57A 106.9
N3 C57 H57B 106.9
C58 C57 H57B 106.9
H57A C57 H57B 106.7
C59 C58 C63 120.0
C59 C58 C57 124.6
C63 C58 C57 115.0
C60 C59 C58 120.0
C60 C59 P2 117.8(3)
C58 C59 P2 122.1(3)
C59 C60 C61 120.0
C59 C60 H60 120.0
C61 C60 H60 120.0
C60 C61 C62 120.0
C60 C61 H61 120.0
C62 C61 H61 120.0
C63 C62 C61 120.0
C63 C62 H62 120.0
C61 C62 H62 120.0
C62 C63 C58 120.0
C62 C63 H63 120.0
C58 C63 H63 120.0
C65 C64 C69 120.0
C65 C64 P2 119.1(3)
C69 C64 P2 120.1(3)
C64 C65 C66 120.0
C64 C65 H65 120.0
C66 C65 H65 120.0
C67 C66 C65 120.0
C67 C66 H66 120.0
C65 C66 H66 120.0
C68 C67 C66 120.0
C68 C67 H67 120.0
C66 C67 H67 120.0
C67 C68 C69 120.0
C67 C68 H68 120.0
C69 C68 H68 120.0
C68 C69 C64 120.0
C68 C69 H69 120.0
C64 C69 H69 120.0
C71 C70 C75 120.0
C71 C70 P2 115.7(3)
C75 C70 P2 124.3(3)
C72 C71 C70 120.0
C72 C71 H71 120.0
C70 C71 H71 120.0
C71 C72 C73 120.0
C71 C72 H72 120.0
C73 C72 H72 120.0
C74 C73 C72 120.0
C74 C73 H73 120.0
C72 C73 H73 120.0
C73 C74 C75 120.0
C73 C74 H74 120.0
C75 C74 H74 120.0
C74 C75 C70 120.0
C74 C75 H75 120.0
C70 C75 H75 120.0
C77 C76 N4 114.0(10)
C77 C76 H76A 108.8
N4 C76 H76A 108.8
C77 C76 H76B 108.8
N4 C76 H76B 108.8
H76A C76 H76B 107.7
C78 C77 C82 120.0
C78 C77 C76 119.1
C82 C77 C76 120.9
C79 C78 C77 120.0
C79 C78 P4 118.3(3)
C77 C78 P4 121.5(3)
C78 C79 C80 120.0
C78 C79 H79 120.0
C80 C79 H79 120.0
C81 C80 C79 120.0
C81 C80 H80 120.0
C79 C80 H80 120.0
C80 C81 C82 120.0
C80 C81 H81 120.0
C82 C81 H81 120.0
C81 C82 C77 120.0
C81 C82 H82 120.0
C77 C82 H82 120.0
C84 C83 C88 120.0
C84 C83 P4 116.2(4)
C88 C83 P4 123.7(4)
C83 C84 C85 120.0
C83 C84 H84 120.0
C85 C84 H84 120.0
C86 C85 C84 120.0
C86 C85 H85 120.0
C84 C85 H85 120.0
C85 C86 C87 120.0
C85 C86 H86 120.0
C87 C86 H86 120.0
C88 C87 C86 120.0
C88 C87 H87 120.0
C86 C87 H87 120.0
C87 C88 C83 120.0
C87 C88 H88 120.0
C83 C88 H88 120.0
C90 C89 C94 120.0
C90 C89 P4 117.8(3)
C94 C89 P4 122.2(3)
C91 C90 C89 120.0
C91 C90 H90 120.0
C89 C90 H90 120.0
C90 C91 C92 120.0
C90 C91 H91 120.0
C92 C91 H91 120.0
C93 C92 C91 120.0
C93 C92 H92 120.0
C91 C92 H92 120.0
C92 C93 C94 120.0
C92 C93 H93 120.0
C94 C93 H93 120.0
C93 C94 C89 120.0
C93 C94 H94 120.0
C89 C94 H94 120.0
C96 C95 H95A 109.5
C96 C95 H95B 109.5
H95A C95 H95B 109.5
C96 C95 H95C 109.5
H95A C95 H95C 109.5
H95B C95 H95C 109.5
C95 C96 C97 117.5
C95 C96 C101 122.5
C97 C96 C101 120.0
C98 C97 C96 120.0
C98 C97 H97 120.0
C96 C97 H97 120.0
C97 C98 C99 120.0
C97 C98 H98 120.0
C99 C98 H98 120.0
C100 C99 C98 120.0
C100 C99 H99 120.0
C98 C99 H99 120.0
C101 C100 C99 120.0
C101 C100 H100 120.0
C99 C100 H100 120.0
C100 C101 C96 120.0
C100 C101 H101 120.0
C96 C101 H101 120.0
C103 C102 H10C 109.5
C103 C102 H10D 109.5
H10C C102 H10D 109.5
C103 C102 H10E 109.5
H10C C102 H10E 109.5
H10D C102 H10E 109.5
C104 C103 C108 120.0
C104 C103 C102 121.2
C108 C103 C102 118.8
C105 C104 C103 120.0
C105 C104 H104 120.0
C103 C104 H104 120.0
C106 C105 C104 120.0
C106 C105 H105 120.0
C104 C105 H105 120.0
C105 C106 C107 120.0
C105 C106 H106 120.0
C107 C106 H106 120.0
C108 C107 C106 120.0
C108 C107 H107 120.0
C106 C107 H107 120.0
C107 C108 C103 120.0
C107 C108 H108 120.0
C103 C108 H108 120.0
C1 Cu1 P1 112.3(9)
C1 Cu1 P3 97.2(9)
P1 Cu1 P3 120.0(3)
C1 Cu1 I1 119.8(9)
P1 Cu1 I1 107.3(3)
P3 Cu1 I1 100.2(2)
C48 Cu2 P4 114.3(8)
C48 Cu2 P2 98.3(7)
P4 Cu2 P2 119.0(3)
C48 Cu2 I2 117.9(7)
P4 Cu2 I2 106.6(2)
P2 Cu2 I2 100.4(2)
C1 N1 C10 113(2)
C1 N1 C2 119(2)
C10 N1 C2 126(2)
C1 N2 C29 117(2)
C1 N2 C5 126(3)
C29 N2 C5 117(2)
C48 N3 C57 116(2)
C48 N3 C49 126(3)
C57 N3 C49 114(2)
C48 N4 C52 118(2)
C48 N4 C76 120(2)
C52 N4 C76 121.0(19)
C42 P1 C36 100.5(5)
C42 P1 C31 102.7(5)
C36 P1 C31 104.8(5)
C42 P1 Cu1 121.0(4)
C36 P1 Cu1 116.3(4)
C31 P1 Cu1 109.6(4)
C64 P2 C59 101.1(5)
C64 P2 C70 102.5(5)
C59 P2 C70 102.0(5)
C64 P2 Cu2 118.3(5)
C59 P2 Cu2 115.7(4)
C70 P2 Cu2 114.9(4)
C17 P3 C23 101.4(5)
C17 P3 C12 102.0(5)
C23 P3 C12 103.3(5)
C17 P3 Cu1 115.3(4)
C23 P3 Cu1 115.5(4)
C12 P3 Cu1 117.1(4)
C83 P4 C89 97.4(5)
C83 P4 C78 104.0(5)
C89 P4 C78 108.2(5)
C83 P4 Cu2 117.1(4)
C89 P4 Cu2 122.8(5)
C78 P4 Cu2 105.8(4)

loop_
_geom_bond_atom_site_label_1
_geom_bond_atom_site_label_2
_geom_bond_distance
C1 N2 1.34(4)
C1 N1 1.45(3)
C1 Cu1 1.94(3)
C2 C7 1.49(4)
C2 C6 1.50(3)
C2 N1 1.54(4)
C2 C3 1.55(3)
C3 C4 1.54(3)
C3 H3A 0.9900
C3 H3B 0.9900
C4 C5 1.54(3)
C4 H4A 0.9900
C4 H4B 0.9900
C5 N2 1.51(3)
C5 C6 1.51(3)
C5 H5 1.0000
C6 C9 1.53(3)
C6 C8 1.54(2)
C7 H7A 0.9800
C7 H7B 0.9800
C7 H7C 0.9800
C8 H8A 0.9800
C8 H8B 0.9800
C8 H8C 0.9800
C9 H9A 0.9800
C9 H9B 0.9800
C9 H9C 0.9800
C10 N1 1.51(3)
C10 C11 1.5524
C10 H10A 0.9900
C10 H10B 0.9900
C11 C12 1.3900
C11 C16 1.3900
C12 C13 1.3900
C12 P3 1.858(10)
C13 C14 1.3900
C13 H13 0.9500
C14 C15 1.3900
C14 H14 0.9500
C15 C16 1.3900
C15 H15 0.9500
C16 H16 0.9500
C17 C18 1.3900
C17 C22 1.3900
C17 P3 1.824(11)
C18 C19 1.3900
C18 H18 0.9500
C19 C20 1.3900
C19 H19 0.9500
C20 C21 1.3900
C20 H20 0.9500
C21 C22 1.3900
C21 H21 0.9500
C22 H22 0.9500
C23 C24 1.3900
C23 C28 1.3900
C23 P3 1.849(11)
C24 C25 1.3900
C24 H24 0.9500
C25 C26 1.3900
C25 H25 0.9500
C26 C27 1.3900
C26 H26 0.9500
C27 C28 1.3900
C27 H27 0.9500
C28 H28 0.9500
C29 N2 1.45(3)
C29 C30 1.6120
C29 H29A 0.9900
C29 H29B 0.9900
C30 C31 1.3900
C30 C35 1.3900
C31 C32 1.3900
C31 P1 1.868(11)
C32 C33 1.3900
C32 H32 0.9500
C33 C34 1.3900
C33 H33 0.9500
C34 C35 1.3900
C34 H34 0.9500
C35 H35 0.9500
C36 C37 1.3900
C36 C41 1.3900
C36 P1 1.855(10)
C37 C38 1.3900
C37 H37 0.9500
C38 C39 1.3900
C38 H38 0.9500
C39 C40 1.3900
C39 H39 0.9500
C40 C41 1.3900
C40 H40 0.9500
C41 H41 0.9500
C42 C43 1.3900
C42 C47 1.3900
C42 P1 1.836(10)
C43 C44 1.3900
C43 H43 0.9500
C44 C45 1.3900
C44 H44 0.9500
C45 C46 1.3900
C45 H45 0.9500
C46 C47 1.3900
C46 H46 0.9500
C47 H47 0.9500
C48 N3 1.26(3)
C48 N4 1.36(3)
C48 Cu2 2.09(3)
C49 C54 1.49(4)
C49 N3 1.51(4)
C49 C50 1.55(3)
C49 C53 1.58(4)
C50 C51 1.54(3)
C50 H50A 0.9900
C50 H50B 0.9900
C51 C52 1.54(3)
C51 H51A 0.9900
C51 H51B 0.9900
C52 N4 1.47(3)
C52 C53 1.48(3)
C52 H52 1.0000
C53 C56 1.51(3)
C53 C55 1.54(2)
C54 H54A 0.9800
C54 H54B 0.9800
C54 H54C 0.9800
C55 H55A 0.9800
C55 H55B 0.9800
C55 H55C 0.9800
C56 H56A 0.9800
C56 H56B 0.9800
C56 H56C 0.9800
C57 N3 1.49(3)
C57 C58 1.5665
C57 H57A 0.9900
C57 H57B 0.9900
C58 C59 1.3900
C58 C63 1.3900
C59 C60 1.3900
C59 P2 1.862(11)
C60 C61 1.3900
C60 H60 0.9500
C61 C62 1.3900
C61 H61 0.9500
C62 C63 1.3900
C62 H62 0.9500
C63 H63 0.9500
C64 C65 1.3900
C64 C69 1.3900
C64 P2 1.851(10)
C65 C66 1.3900
C65 H65 0.9500
C66 C67 1.3900
C66 H66 0.9500
C67 C68 1.3900
C67 H67 0.9500
C68 C69 1.3900
C68 H68 0.9500
C69 H69 0.9500
C70 C71 1.3900
C70 C75 1.3900
C70 P2 1.867(11)
C71 C72 1.3900
C71 H71 0.9500
C72 C73 1.3900
C72 H72 0.9500
C73 C74 1.3900
C73 H73 0.9500
C74 C75 1.3900
C74 H74 0.9500
C75 H75 0.9500
C76 C77 1.4610
C76 N4 1.49(2)
C76 H76A 0.9900
C76 H76B 0.9900
C77 C78 1.3900
C77 C82 1.3900
C78 C79 1.3900
C78 P4 1.876(11)
C79 C80 1.3900
C79 H79 0.9500
C80 C81 1.3900
C80 H80 0.9500
C81 C82 1.3900
C81 H81 0.9500
C82 H82 0.9500
C83 C84 1.3900
C83 C88 1.3900
C83 P4 1.837(10)
C84 C85 1.3900
C84 H84 0.9500
C85 C86 1.3900
C85 H85 0.9500
C86 C87 1.3900
C86 H86 0.9500
C87 C88 1.3900
C87 H87 0.9500
C88 H88 0.9500
C89 C90 1.3900
C89 C94 1.3900
C89 P4 1.848(11)
C90 C91 1.3900
C90 H90 0.9500
C91 C92 1.3900
C91 H91 0.9500
C92 C93 1.3900
C92 H92 0.9500
C93 C94 1.3900
C93 H93 0.9500
C94 H94 0.9500
C95 C96 1.3401
C95 H95A 0.9800
C95 H95B 0.9800
C95 H95C 0.9800
C96 C97 1.3900
C96 C101 1.3901
C97 C98 1.3900
C97 H97 0.9500
C98 C99 1.3900
C98 H98 0.9500
C99 C100 1.3900
C99 H99 0.9500
C100 C101 1.3900
C100 H100 0.9500
C101 H101 0.9500
C102 C103 1.6040
C102 H10C 0.9800
C102 H10D 0.9800
C102 H10E 0.9800
C103 C104 1.3900
C103 C108 1.3900
C104 C105 1.3900
C104 H104 0.9500
C105 C106 1.3900
C105 H105 0.9500
C106 C107 1.3900
C106 H106 0.9500
C107 C108 1.3900
C107 H107 0.9500
C108 H108 0.9500
Cu1 P1 2.277(8)
Cu1 P3 2.309(7)
Cu1 I1 2.705(4)
Cu2 P4 2.289(9)
Cu2 P2 2.323(8)
Cu2 I2 2.686(4)
